data_7704553
loop_
_publ_author_name
'Watanabe, Lara K.'
'Wrixon, Justin D.'
'Ahmed, Zeinab S.'
'Hayward, John J.'
'Abbasi, Parisa'
'Pilkington, Melanie'
'Macdonald, Charles L. B.'
'Rawson, Jeremy M.'

_publ_section_title
;
 Oxidative addition of tetrathiocins to palladium(0) and platinum(0): a
 route to dithiolate coordination complexes.
;
_journal_issue 26
_journal_name_full 'Dalton transactions (Cambridge, England : 2003)'
_journal_page_first 9086
_journal_page_last 9093
_journal_paper_doi 10.1039/d0dt01678k
_journal_volume 49
_journal_year 2020
_chemical_formula_moiety 'C36 H36 O2 P2 Pd S2'
_chemical_formula_sum 'C36 H36 O2 P2 Pd S2'
_chemical_formula_weight 733.11
_space_group_crystal_system monoclinic
_space_group_IT_number 14
_space_group_name_Hall '-P 2ybc'
_space_group_name_H-M_alt 'P 1 21/c 1'
_atom_sites_solution_hydrogens geom
_atom_sites_solution_primary direct
_audit_creation_method SHELXL-2017/1
_audit_update_record
;
2019-12-13 deposited with the CCDC.	2020-05-25 downloaded from the CCDC.
;
_cell_angle_alpha 90
_cell_angle_beta 91.730(3)
_cell_angle_gamma 90
_cell_formula_units_Z 4
_cell_length_a 12.247(3)
_cell_length_b 13.509(4)
_cell_length_c 23.332(7)
_cell_measurement_reflns_used 9773
_cell_measurement_temperature 150(2)
_cell_measurement_theta_max 27.57
_cell_measurement_theta_min 2.25
_cell_volume 3858.4(19)
_computing_cell_refinement 'Bruker SAINT'
_computing_data_collection 'Bruker APEX2'
_computing_data_reduction 'Bruker SAINT'
_computing_molecular_graphics 'Bruker SHELXTL'
_computing_publication_material 'Bruker SHELXTL'
_computing_structure_refinement 'SHELXL-2017/1 (Sheldrick, 2017)'
_computing_structure_solution 'SHELXT 2014/5 (Sheldrick, 2014)'
_diffrn_ambient_temperature 150(2)
_diffrn_measured_fraction_theta_full 1.000
_diffrn_measured_fraction_theta_max 0.989
_diffrn_measurement_device_type 'Bruker APEX2 CCD'
_diffrn_measurement_method 'phi and omega scans'
_diffrn_radiation_type MoK\a
_diffrn_radiation_wavelength 0.71073
_diffrn_reflns_av_R_equivalents 0.0290
_diffrn_reflns_av_unetI/netI 0.0204
_diffrn_reflns_Laue_measured_fraction_full 1.000
_diffrn_reflns_Laue_measured_fraction_max 0.989
_diffrn_reflns_limit_h_max 15
_diffrn_reflns_limit_h_min -15
_diffrn_reflns_limit_k_max 17
_diffrn_reflns_limit_k_min -17
_diffrn_reflns_limit_l_max 30
_diffrn_reflns_limit_l_min -29
_diffrn_reflns_number 43280
_diffrn_reflns_point_group_measured_fraction_full 1.000
_diffrn_reflns_point_group_measured_fraction_max 0.989
_diffrn_reflns_theta_full 25.242
_diffrn_reflns_theta_max 27.568
_diffrn_reflns_theta_min 1.664
_diffrn_source 'fine focus sealed tube'
_exptl_absorpt_coefficient_mu 0.699
_exptl_absorpt_correction_T_max 0.7456
_exptl_absorpt_correction_T_min 0.6904
_exptl_absorpt_correction_type empirical
_exptl_absorpt_process_details sadabs
_exptl_crystal_colour red
_exptl_crystal_density_diffrn 1.262
_exptl_crystal_description rod
_exptl_crystal_F_000 1504
_exptl_crystal_size_max 0.160
_exptl_crystal_size_mid 0.090
_exptl_crystal_size_min 0.070
_refine_diff_density_max 0.741
_refine_diff_density_min -0.326
_refine_diff_density_rms 0.109
_refine_ls_extinction_coef 0.00079(17)
_refine_ls_extinction_expression Fc^*^=kFc[1+0.001xFc^2^\l^3^/sin(2\q)]^-1/4^
_refine_ls_extinction_method 'SHELXL-2017/1 (Sheldrick 2017)'
_refine_ls_goodness_of_fit_ref 1.129
_refine_ls_hydrogen_treatment constr
_refine_ls_matrix_type full
_refine_ls_number_parameters 391
_refine_ls_number_reflns 8830
_refine_ls_number_restraints 0
_refine_ls_restrained_S_all 1.129
_refine_ls_R_factor_all 0.0341
_refine_ls_R_factor_gt 0.0298
_refine_ls_shift/su_max 0.002
_refine_ls_shift/su_mean 0.000
_refine_ls_structure_factor_coef Fsqd
_refine_ls_weighting_details 'w=1/[\s^2^(Fo^2^)+(0.0510P)^2^+2.2912P] where P=(Fo^2^+2Fc^2^)/3'
_refine_ls_weighting_scheme calc
_refine_ls_wR_factor_gt 0.0861
_refine_ls_wR_factor_ref 0.0939
_reflns_Friedel_coverage 0.000
_reflns_number_gt 8055
_reflns_number_total 8830
_reflns_threshold_expression 'I > 2\s(I)'
_cod_data_source_file d0dt01678k2.cif
_cod_data_source_block jw008_2019_a_sq
_cod_depositor_comments 'Adding full bibliography for 7704546--7704563.cif.'
_cod_original_cell_volume 3858.5(19)
_cod_original_sg_symbol_H-M 'P 21/c'
_cod_database_code 7704553
_shelx_shelxl_version_number 2017/1
_shelx_space_group_comment
;
The symmetry employed for this shelxl refinement is uniquely defined
by the following loop, which should always be used as a source of
symmetry information in preference to the above space-group names.
They are only intended as comments.
;
_shelx_estimated_absorpt_t_min 0.896
_shelx_estimated_absorpt_t_max 0.953
_exptl_absorpt_special_details
;
SADABS 2016/2 Bruker AXS Madison WI USA
;

loop_
_space_group_symop_operation_xyz
'x, y, z'
'-x, y+1/2, -z+1/2'
'-x, -y, -z'
'x, -y-1/2, z-1/2'

loop_
_atom_site_label
_atom_site_type_symbol
_atom_site_fract_x
_atom_site_fract_y
_atom_site_fract_z
_atom_site_U_iso_or_equiv
_atom_site_adp_type
_atom_site_occupancy
_atom_site_site_symmetry_order
_atom_site_calc_flag
_atom_site_refinement_flags_posn
_atom_site_refinement_flags_adp
_atom_site_refinement_flags_occupancy
_atom_site_disorder_assembly
_atom_site_disorder_group
Pd1 Pd 0.12693(2) 0.18472(2) 0.78897(2) 0.02269(7) Uani 1 1 d . . . . .
P1 P 0.15860(4) 0.10061(4) 0.70757(2) 0.02399(11) Uani 1 1 d . . . . .
S1 S 0.08309(5) 0.26681(4) 0.87111(2) 0.03151(12) Uani 1 1 d . . . . .
O1 O 0.20460(13) 0.60374(11) 0.95445(6) 0.0313(3) Uani 1 1 d . . . . .
S2 S 0.22464(4) 0.32064(4) 0.76081(2) 0.02642(11) Uani 1 1 d . . . . .
P2 P 0.03994(4) 0.04382(4) 0.81614(2) 0.02337(11) Uani 1 1 d . . . . .
O2 O 0.31151(16) 0.65193(12) 0.86446(7) 0.0441(4) Uani 1 1 d . . . . .
C11 C 0.15370(16) 0.37919(14) 0.86640(8) 0.0245(4) Uani 1 1 d . . . . .
C12 C 0.14926(16) 0.44568(15) 0.91241(8) 0.0256(4) Uani 1 1 d . . . . .
H12 H 0.108996 0.428466 0.945124 0.031 Uiso 1 1 calc R U . . .
C13 C 0.20213(17) 0.53529(15) 0.91100(8) 0.0264(4) Uani 1 1 d . . . . .
C14 C 0.26048(18) 0.56153(15) 0.86219(9) 0.0301(4) Uani 1 1 d . . . . .
C15 C 0.26411(17) 0.49644(15) 0.81662(9) 0.0284(4) Uani 1 1 d . . . . .
H15 H 0.302156 0.514713 0.783349 0.034 Uiso 1 1 calc R U . . .
C16 C 0.21256(16) 0.40376(14) 0.81864(8) 0.0238(4) Uani 1 1 d . . . . .
C21 C 0.15219(19) 0.57638(16) 1.00593(9) 0.0319(4) Uani 1 1 d . . . . .
H21A H 0.184331 0.514546 1.021749 0.038 Uiso 1 1 calc R U . . .
H21B H 0.073131 0.565616 0.998278 0.038 Uiso 1 1 calc R U . . .
C22 C 0.1700(2) 0.66093(17) 1.04777(9) 0.0354(5) Uani 1 1 d . . . . .
H22A H 0.248292 0.667985 1.056812 0.053 Uiso 1 1 calc R U . . .
H22B H 0.131245 0.647111 1.083018 0.053 Uiso 1 1 calc R U . . .
H22C H 0.142048 0.722411 1.030544 0.053 Uiso 1 1 calc R U . . .
C23 C 0.3999(2) 0.6672(2) 0.82670(12) 0.0463(6) Uani 1 1 d . . . . .
H23A H 0.371852 0.672712 0.786590 0.056 Uiso 1 1 calc R U . . .
H23B H 0.451469 0.610826 0.829237 0.056 Uiso 1 1 calc R U . . .
C24 C 0.4566(3) 0.7609(2) 0.84454(14) 0.0574(7) Uani 1 1 d . . . . .
H24A H 0.404480 0.815908 0.842688 0.086 Uiso 1 1 calc R U . . .
H24B H 0.516548 0.774125 0.818731 0.086 Uiso 1 1 calc R U . . .
H24C H 0.485882 0.753931 0.883888 0.086 Uiso 1 1 calc R U . . .
C31 C 0.28464(16) 0.03006(16) 0.71153(9) 0.0279(4) Uani 1 1 d . . . . .
C32 C 0.3097(2) -0.0356(2) 0.66778(12) 0.0479(6) Uani 1 1 d . . . . .
H32 H 0.261789 -0.041744 0.635173 0.057 Uiso 1 1 calc R U . . .
C33 C 0.4041(2) -0.0920(2) 0.67169(14) 0.0539(7) Uani 1 1 d . . . . .
H33 H 0.420769 -0.136778 0.641809 0.065 Uiso 1 1 calc R U . . .
C34 C 0.4737(2) -0.0832(2) 0.71874(14) 0.0517(7) Uani 1 1 d . . . . .
H34 H 0.538369 -0.121961 0.721496 0.062 Uiso 1 1 calc R U . . .
C35 C 0.4496(2) -0.0181(2) 0.76173(13) 0.0525(7) Uani 1 1 d . . . . .
H35 H 0.497539 -0.012460 0.794330 0.063 Uiso 1 1 calc R U . . .
C36 C 0.35554(19) 0.03968(19) 0.75807(10) 0.0381(5) Uani 1 1 d . . . . .
H36 H 0.340361 0.085607 0.787617 0.046 Uiso 1 1 calc R U . . .
C41 C 0.15985(18) 0.16304(17) 0.63888(8) 0.0294(4) Uani 1 1 d . . . . .
C42 C 0.2558(2) 0.1854(3) 0.61360(12) 0.0596(9) Uani 1 1 d . . . . .
H42 H 0.323155 0.169020 0.632493 0.072 Uiso 1 1 calc R U . . .
C43 C 0.2559(3) 0.2320(3) 0.56058(14) 0.0755(11) Uani 1 1 d . . . . .
H43 H 0.323484 0.247991 0.543871 0.091 Uiso 1 1 calc R U . . .
C44 C 0.1619(3) 0.2546(2) 0.53262(11) 0.0573(8) Uani 1 1 d . . . . .
H44 H 0.162589 0.283539 0.495525 0.069 Uiso 1 1 calc R U . . .
C45 C 0.0651(3) 0.2355(2) 0.55813(15) 0.0650(9) Uani 1 1 d . . . . .
H45 H -0.001612 0.253846 0.539200 0.078 Uiso 1 1 calc R U . . .
C46 C 0.0630(2) 0.1898(2) 0.61111(14) 0.0513(7) Uani 1 1 d . . . . .
H46 H -0.004771 0.176788 0.628374 0.062 Uiso 1 1 calc R U . . .
C51 C 0.09880(16) -0.01652(15) 0.87942(9) 0.0263(4) Uani 1 1 d . . . . .
C52 C 0.1587(2) -0.10323(19) 0.87842(11) 0.0455(6) Uani 1 1 d . . . . .
H52 H 0.166994 -0.136950 0.843089 0.055 Uiso 1 1 calc R U . . .
C53 C 0.2068(3) -0.1418(2) 0.92821(13) 0.0577(8) Uani 1 1 d . . . . .
H53 H 0.246896 -0.201959 0.926835 0.069 Uiso 1 1 calc R U . . .
C54 C 0.1968(2) -0.09381(18) 0.97872(11) 0.0442(6) Uani 1 1 d . . . . .
H54 H 0.231637 -0.119278 1.012523 0.053 Uiso 1 1 calc R U . . .
C55 C 0.1362(3) -0.0083(2) 0.98121(11) 0.0534(7) Uani 1 1 d . . . . .
H55 H 0.128466 0.024920 1.016748 0.064 Uiso 1 1 calc R U . . .
C56 C 0.0865(3) 0.02928(19) 0.93173(11) 0.0514(7) Uani 1 1 d . . . . .
H56 H 0.043287 0.087487 0.933813 0.062 Uiso 1 1 calc R U . . .
C61 C -0.10339(17) 0.05959(17) 0.83144(9) 0.0298(4) Uani 1 1 d . . . . .
C62 C -0.16242(19) -0.0168(2) 0.85584(10) 0.0408(5) Uani 1 1 d . . . . .
H62 H -0.128275 -0.078731 0.863624 0.049 Uiso 1 1 calc R U . . .
C63 C -0.2711(2) -0.0026(3) 0.86881(12) 0.0613(9) Uani 1 1 d . . . . .
H63 H -0.311379 -0.054589 0.885621 0.074 Uiso 1 1 calc R U . . .
C64 C -0.3202(2) 0.0867(3) 0.85729(14) 0.0699(11) Uani 1 1 d . . . . .
H64 H -0.394239 0.096705 0.866876 0.084 Uiso 1 1 calc R U . . .
C65 C -0.2638(2) 0.1615(3) 0.83220(17) 0.0696(11) Uani 1 1 d . . . . .
H65 H -0.299467 0.222436 0.823638 0.083 Uiso 1 1 calc R U . . .
C66 C -0.1539(2) 0.1491(2) 0.81898(13) 0.0478(6) Uani 1 1 d . . . . .
H66 H -0.114565 0.201284 0.801743 0.057 Uiso 1 1 calc R U . . .
C71 C 0.04550(17) -0.04758(15) 0.75781(9) 0.0291(4) Uani 1 1 d . . . . .
H71A H 0.110677 -0.090221 0.763474 0.035 Uiso 1 1 calc R U . . .
H71B H -0.020243 -0.090206 0.757961 0.035 Uiso 1 1 calc R U . . .
C72 C 0.05096(16) 0.00649(16) 0.70073(8) 0.0291(4) Uani 1 1 d . . . . .
H72A H -0.020126 0.038227 0.691135 0.035 Uiso 1 1 calc R U . . .
H72B H 0.067904 -0.040740 0.669803 0.035 Uiso 1 1 calc R U . . .

loop_
_atom_site_aniso_label
_atom_site_aniso_U_11
_atom_site_aniso_U_22
_atom_site_aniso_U_33
_atom_site_aniso_U_23
_atom_site_aniso_U_13
_atom_site_aniso_U_12
Pd1 0.02543(10) 0.02536(10) 0.01731(9) -0.00445(5) 0.00139(6) -0.00044(5)
P1 0.0218(2) 0.0322(3) 0.0179(2) -0.00651(18) -0.00041(17) 0.00043(19)
S1 0.0423(3) 0.0283(3) 0.0246(2) -0.00831(19) 0.0123(2) -0.0095(2)
O1 0.0437(9) 0.0260(7) 0.0247(7) -0.0067(6) 0.0072(6) -0.0051(6)
S2 0.0291(3) 0.0308(3) 0.0196(2) -0.00462(17) 0.00468(18) -0.00347(18)
P2 0.0247(2) 0.0245(2) 0.0209(2) -0.00437(18) 0.00100(18) 0.00070(18)
O2 0.0623(11) 0.0297(8) 0.0415(9) -0.0074(7) 0.0199(8) -0.0140(8)
C11 0.0263(9) 0.0254(9) 0.0216(9) -0.0024(7) 0.0004(7) 0.0002(7)
C12 0.0289(10) 0.0271(10) 0.0211(9) -0.0016(7) 0.0047(7) -0.0009(8)
C13 0.0298(10) 0.0263(9) 0.0230(9) -0.0039(7) 0.0017(7) 0.0011(8)
C14 0.0356(11) 0.0262(10) 0.0286(10) -0.0013(8) 0.0051(8) -0.0033(8)
C15 0.0323(10) 0.0294(10) 0.0237(9) -0.0009(8) 0.0054(8) -0.0013(8)
C16 0.0244(9) 0.0264(9) 0.0207(9) -0.0032(7) -0.0003(7) 0.0016(7)
C21 0.0413(12) 0.0296(10) 0.0251(10) -0.0044(8) 0.0077(9) -0.0018(9)
C22 0.0491(13) 0.0323(11) 0.0252(10) -0.0064(8) 0.0044(9) 0.0013(10)
C23 0.0582(16) 0.0400(13) 0.0413(14) 0.0020(10) 0.0111(12) -0.0133(12)
C24 0.0681(19) 0.0451(15) 0.0594(18) 0.0015(13) 0.0107(15) -0.0183(14)
C31 0.0225(9) 0.0321(10) 0.0293(10) -0.0031(8) 0.0012(8) -0.0003(8)
C32 0.0334(12) 0.0567(16) 0.0536(15) -0.0227(13) 0.0017(11) 0.0052(11)
C33 0.0384(14) 0.0483(15) 0.076(2) -0.0172(14) 0.0151(13) 0.0037(11)
C34 0.0286(12) 0.0405(14) 0.086(2) 0.0125(14) 0.0092(13) 0.0066(10)
C35 0.0371(13) 0.0602(17) 0.0593(17) 0.0121(14) -0.0150(12) 0.0057(12)
C36 0.0334(11) 0.0450(13) 0.0354(12) -0.0024(10) -0.0060(9) 0.0040(10)
C41 0.0331(11) 0.0364(11) 0.0185(9) -0.0060(8) -0.0036(8) 0.0028(9)
C42 0.0399(15) 0.101(3) 0.0381(14) 0.0284(15) 0.0092(11) 0.0118(14)
C43 0.071(2) 0.111(3) 0.0469(17) 0.0349(19) 0.0261(15) 0.028(2)
C44 0.099(3) 0.0486(16) 0.0242(11) -0.0004(11) -0.0049(13) 0.0130(16)
C45 0.077(2) 0.0508(17) 0.0641(19) 0.0152(15) -0.0431(18) -0.0044(15)
C46 0.0401(14) 0.0490(15) 0.0636(18) 0.0166(13) -0.0176(13) -0.0038(11)
C51 0.0257(9) 0.0258(9) 0.0272(10) -0.0004(7) -0.0023(7) -0.0036(7)
C52 0.0600(16) 0.0389(13) 0.0374(13) -0.0040(10) -0.0021(11) 0.0136(12)
C53 0.075(2) 0.0456(15) 0.0515(16) 0.0017(13) -0.0113(14) 0.0252(14)
C54 0.0522(15) 0.0360(12) 0.0432(13) 0.0087(10) -0.0158(11) -0.0012(11)
C55 0.091(2) 0.0366(13) 0.0318(12) -0.0041(10) -0.0173(13) 0.0071(13)
C56 0.085(2) 0.0342(13) 0.0336(12) -0.0040(10) -0.0128(13) 0.0177(13)
C61 0.0248(9) 0.0396(11) 0.0249(10) -0.0113(8) -0.0023(8) 0.0022(8)
C62 0.0321(11) 0.0617(16) 0.0287(11) -0.0038(10) 0.0042(9) -0.0032(11)
C63 0.0327(13) 0.113(3) 0.0390(14) -0.0186(16) 0.0100(11) -0.0136(16)
C64 0.0258(13) 0.116(3) 0.067(2) -0.055(2) -0.0009(13) 0.0057(16)
C65 0.0378(15) 0.072(2) 0.097(3) -0.050(2) -0.0225(16) 0.0216(15)
C66 0.0357(13) 0.0425(14) 0.0642(17) -0.0200(13) -0.0149(12) 0.0083(10)
C71 0.0283(10) 0.0303(10) 0.0286(10) -0.0095(8) 0.0001(8) -0.0009(8)
C72 0.0250(9) 0.0384(11) 0.0237(9) -0.0109(8) -0.0001(7) -0.0049(8)

loop_
_atom_type_symbol
_atom_type_description
_atom_type_scat_dispersion_real
_atom_type_scat_dispersion_imag
_atom_type_scat_source
C C 0.0033 0.0016 'International Tables Vol C Tables 4.2.6.8 and 6.1.1.4'
H H 0.0000 0.0000 'International Tables Vol C Tables 4.2.6.8 and 6.1.1.4'
O O 0.0106 0.0060 'International Tables Vol C Tables 4.2.6.8 and 6.1.1.4'
P P 0.1023 0.0942 'International Tables Vol C Tables 4.2.6.8 and 6.1.1.4'
S S 0.1246 0.1234 'International Tables Vol C Tables 4.2.6.8 and 6.1.1.4'
Pd Pd -0.9988 1.0072 'International Tables Vol C Tables 4.2.6.8 and 6.1.1.4'

loop_
_geom_angle_atom_site_label_1
_geom_angle_atom_site_label_2
_geom_angle_atom_site_label_3
_geom_angle
_geom_angle_site_symmetry_1
_geom_angle_site_symmetry_3
_geom_angle_publ_flag
P1 Pd1 P2 84.68(2) . . ?
P1 Pd1 S1 176.25(2) . . ?
P2 Pd1 S1 92.77(2) . . ?
P1 Pd1 S2 93.29(2) . . ?
P2 Pd1 S2 176.271(19) . . ?
S1 Pd1 S2 89.40(2) . . ?
C41 P1 C31 105.05(10) . . ?
C41 P1 C72 105.72(10) . . ?
C31 P1 C72 104.38(10) . . ?
C41 P1 Pd1 121.09(7) . . ?
C31 P1 Pd1 112.91(7) . . ?
C72 P1 Pd1 106.31(7) . . ?
C11 S1 Pd1 103.79(7) . . ?
C13 O1 C21 116.54(16) . . ?
C16 S2 Pd1 103.50(7) . . ?
C61 P2 C51 104.80(10) . . ?
C61 P2 C71 106.37(9) . . ?
C51 P2 C71 106.10(10) . . ?
C61 P2 Pd1 114.80(8) . . ?
C51 P2 Pd1 115.04(7) . . ?
C71 P2 Pd1 109.05(7) . . ?
C14 O2 C23 117.19(18) . . ?
C16 C11 C12 119.70(18) . . ?
C16 C11 S1 121.85(15) . . ?
C12 C11 S1 118.45(15) . . ?
C13 C12 C11 121.14(18) . . ?
C13 C12 H12 119.4 . . ?
C11 C12 H12 119.4 . . ?
O1 C13 C12 125.19(18) . . ?
O1 C13 C14 115.32(18) . . ?
C12 C13 C14 119.49(18) . . ?
O2 C14 C15 124.82(19) . . ?
O2 C14 C13 115.76(18) . . ?
C15 C14 C13 119.42(19) . . ?
C14 C15 C16 121.13(19) . . ?
C14 C15 H15 119.4 . . ?
C16 C15 H15 119.4 . . ?
C11 C16 C15 119.09(17) . . ?
C11 C16 S2 121.33(15) . . ?
C15 C16 S2 119.58(15) . . ?
O1 C21 C22 106.70(18) . . ?
O1 C21 H21A 110.4 . . ?
C22 C21 H21A 110.4 . . ?
O1 C21 H21B 110.4 . . ?
C22 C21 H21B 110.4 . . ?
H21A C21 H21B 108.6 . . ?
C21 C22 H22A 109.5 . . ?
C21 C22 H22B 109.5 . . ?
H22A C22 H22B 109.5 . . ?
C21 C22 H22C 109.5 . . ?
H22A C22 H22C 109.5 . . ?
H22B C22 H22C 109.5 . . ?
O2 C23 C24 107.7(2) . . ?
O2 C23 H23A 110.2 . . ?
C24 C23 H23A 110.2 . . ?
O2 C23 H23B 110.2 . . ?
C24 C23 H23B 110.2 . . ?
H23A C23 H23B 108.5 . . ?
C23 C24 H24A 109.5 . . ?
C23 C24 H24B 109.5 . . ?
H24A C24 H24B 109.5 . . ?
C23 C24 H24C 109.5 . . ?
H24A C24 H24C 109.5 . . ?
H24B C24 H24C 109.5 . . ?
C36 C31 C32 119.4(2) . . ?
C36 C31 P1 120.42(17) . . ?
C32 C31 P1 120.18(17) . . ?
C33 C32 C31 120.2(3) . . ?
C33 C32 H32 119.9 . . ?
C31 C32 H32 119.9 . . ?
C34 C33 C32 120.1(3) . . ?
C34 C33 H33 120.0 . . ?
C32 C33 H33 120.0 . . ?
C35 C34 C33 119.8(2) . . ?
C35 C34 H34 120.1 . . ?
C33 C34 H34 120.1 . . ?
C34 C35 C36 120.7(3) . . ?
C34 C35 H35 119.6 . . ?
C36 C35 H35 119.6 . . ?
C31 C36 C35 119.8(2) . . ?
C31 C36 H36 120.1 . . ?
C35 C36 H36 120.1 . . ?
C42 C41 C46 118.5(2) . . ?
C42 C41 P1 121.08(18) . . ?
C46 C41 P1 120.4(2) . . ?
C41 C42 C43 120.7(3) . . ?
C41 C42 H42 119.7 . . ?
C43 C42 H42 119.7 . . ?
C44 C43 C42 120.8(3) . . ?
C44 C43 H43 119.6 . . ?
C42 C43 H43 119.6 . . ?
C43 C44 C45 119.2(3) . . ?
C43 C44 H44 120.4 . . ?
C45 C44 H44 120.4 . . ?
C44 C45 C46 120.9(3) . . ?
C44 C45 H45 119.6 . . ?
C46 C45 H45 119.6 . . ?
C41 C46 C45 119.8(3) . . ?
C41 C46 H46 120.1 . . ?
C45 C46 H46 120.1 . . ?
C56 C51 C52 117.8(2) . . ?
C56 C51 P2 117.78(17) . . ?
C52 C51 P2 124.34(17) . . ?
C51 C52 C53 121.1(2) . . ?
C51 C52 H52 119.5 . . ?
C53 C52 H52 119.5 . . ?
C54 C53 C52 120.0(3) . . ?
C54 C53 H53 120.0 . . ?
C52 C53 H53 120.0 . . ?
C53 C54 C55 120.2(2) . . ?
C53 C54 H54 119.9 . . ?
C55 C54 H54 119.9 . . ?
C54 C55 C56 119.8(2) . . ?
C54 C55 H55 120.1 . . ?
C56 C55 H55 120.1 . . ?
C51 C56 C55 121.0(2) . . ?
C51 C56 H56 119.5 . . ?
C55 C56 H56 119.5 . . ?
C66 C61 C62 119.9(2) . . ?
C66 C61 P2 119.33(19) . . ?
C62 C61 P2 120.72(18) . . ?
C63 C62 C61 120.0(3) . . ?
C63 C62 H62 120.0 . . ?
C61 C62 H62 120.0 . . ?
C64 C63 C62 119.8(3) . . ?
C64 C63 H63 120.1 . . ?
C62 C63 H63 120.1 . . ?
C65 C64 C63 120.7(3) . . ?
C65 C64 H64 119.6 . . ?
C63 C64 H64 119.6 . . ?
C64 C65 C66 120.5(3) . . ?
C64 C65 H65 119.7 . . ?
C66 C65 H65 119.7 . . ?
C61 C66 C65 119.0(3) . . ?
C61 C66 H66 120.5 . . ?
C65 C66 H66 120.5 . . ?
C72 C71 P2 109.18(14) . . ?
C72 C71 H71A 109.8 . . ?
P2 C71 H71A 109.8 . . ?
C72 C71 H71B 109.8 . . ?
P2 C71 H71B 109.8 . . ?
H71A C71 H71B 108.3 . . ?
C71 C72 P1 107.87(13) . . ?
C71 C72 H72A 110.1 . . ?
P1 C72 H72A 110.1 . . ?
C71 C72 H72B 110.1 . . ?
P1 C72 H72B 110.1 . . ?
H72A C72 H72B 108.4 . . ?

loop_
_geom_bond_atom_site_label_1
_geom_bond_atom_site_label_2
_geom_bond_distance
_geom_bond_site_symmetry_2
_geom_bond_publ_flag
Pd1 P1 2.2569(7) . ?
Pd1 P2 2.2805(7) . ?
Pd1 S1 2.2918(7) . ?
Pd1 S2 2.2985(7) . ?
P1 C41 1.811(2) . ?
P1 C31 1.814(2) . ?
P1 C72 1.835(2) . ?
S1 C11 1.752(2) . ?
O1 C13 1.372(2) . ?
O1 C21 1.428(2) . ?
S2 C16 1.765(2) . ?
P2 C61 1.814(2) . ?
P2 C51 1.817(2) . ?
P2 C71 1.840(2) . ?
O2 C14 1.372(3) . ?
O2 C23 1.432(3) . ?
C11 C16 1.386(3) . ?
C11 C12 1.402(3) . ?
C12 C13 1.374(3) . ?
C12 H12 0.9500 . ?
C13 C14 1.408(3) . ?
C14 C15 1.382(3) . ?
C15 C16 1.404(3) . ?
C15 H15 0.9500 . ?
C21 C22 1.514(3) . ?
C21 H21A 0.9900 . ?
C21 H21B 0.9900 . ?
C22 H22A 0.9800 . ?
C22 H22B 0.9800 . ?
C22 H22C 0.9800 . ?
C23 C24 1.496(4) . ?
C23 H23A 0.9900 . ?
C23 H23B 0.9900 . ?
C24 H24A 0.9800 . ?
C24 H24B 0.9800 . ?
C24 H24C 0.9800 . ?
C31 C36 1.376(3) . ?
C31 C32 1.393(3) . ?
C32 C33 1.386(4) . ?
C32 H32 0.9500 . ?
C33 C34 1.375(4) . ?
C33 H33 0.9500 . ?
C34 C35 1.372(4) . ?
C34 H34 0.9500 . ?
C35 C36 1.392(3) . ?
C35 H35 0.9500 . ?
C36 H36 0.9500 . ?
C41 C42 1.364(4) . ?
C41 C46 1.382(3) . ?
C42 C43 1.388(4) . ?
C42 H42 0.9500 . ?
C43 C44 1.342(5) . ?
C43 H43 0.9500 . ?
C44 C45 1.367(5) . ?
C44 H44 0.9500 . ?
C45 C46 1.383(4) . ?
C45 H45 0.9500 . ?
C46 H46 0.9500 . ?
C51 C56 1.381(3) . ?
C51 C52 1.382(3) . ?
C52 C53 1.389(4) . ?
C52 H52 0.9500 . ?
C53 C54 1.354(4) . ?
C53 H53 0.9500 . ?
C54 C55 1.375(4) . ?
C54 H54 0.9500 . ?
C55 C56 1.385(3) . ?
C55 H55 0.9500 . ?
C56 H56 0.9500 . ?
C61 C66 1.385(3) . ?
C61 C62 1.392(3) . ?
C62 C63 1.387(4) . ?
C62 H62 0.9500 . ?
C63 C64 1.371(5) . ?
C63 H63 0.9500 . ?
C64 C65 1.365(6) . ?
C64 H64 0.9500 . ?
C65 C66 1.400(4) . ?
C65 H65 0.9500 . ?
C66 H66 0.9500 . ?
C71 C72 1.522(3) . ?
C71 H71A 0.9900 . ?
C71 H71B 0.9900 . ?
C72 H72A 0.9900 . ?
C72 H72B 0.9900 . ?
